data_4343375
loop_
_publ_author_name
'Brunet, Gabriel'
'Habib, Fatemah'
'Korobkov, Ilia'
'Murugesu, Muralee'

_publ_section_title
;
 Slow Magnetic Relaxation Observed in Dysprosium Compounds Containing
 Unsupported Near-Linear Hydroxo- and Fluoro-Bridges.
;
_journal_issue 13
_journal_name_full 'Inorganic chemistry'
_journal_page_first 6195
_journal_page_last 6202
_journal_paper_doi 10.1021/acs.inorgchem.5b00343
_journal_volume 54
_journal_year 2015
_chemical_formula_sum 'C42.5 H58 Cl2 Dy2 F3 N6 Na3 O11.5'
_chemical_formula_weight 1358.82
_chemical_name_systematic
; 
 ? 
;
_space_group_IT_number 2
_symmetry_cell_setting triclinic
_symmetry_space_group_name_Hall '-P 1'
_symmetry_space_group_name_H-M 'P -1'
_atom_sites_solution_hydrogens geom
_atom_sites_solution_primary direct
_atom_sites_solution_secondary difmap
_audit_creation_method SHELXL-97
_cell_angle_alpha 113.089(2)
_cell_angle_beta 98.589(2)
_cell_angle_gamma 103.782(2)
_cell_formula_units_Z 2
_cell_length_a 14.4396(5)
_cell_length_b 15.3862(5)
_cell_length_c 15.9818(5)
_cell_measurement_reflns_used 9977
_cell_measurement_temperature 200(2)
_cell_measurement_theta_max 28.32
_cell_measurement_theta_min 2.47
_cell_volume 3052.86(19)
_computing_cell_refinement 'APEX II, Bruker (2009)'
_computing_data_collection 'APEX II, Bruker (2009)'
_computing_data_reduction 'XPREP, Bruker (2009)'
_computing_molecular_graphics 'SHELXTL, Bruker (2004)'
_computing_publication_material 'SHELXTL, Bruker (2004)'
_computing_structure_refinement 'SHELXL-97 (Sheldrick, 2008)'
_computing_structure_solution 'SHELXS-97 (Sheldrick, 2008)'
_diffrn_ambient_temperature 200(2)
_diffrn_measured_fraction_theta_full 0.982
_diffrn_measured_fraction_theta_max 0.982
_diffrn_measurement_device_type 'Bruker APEX-II CCD'
_diffrn_measurement_method '\f and \w scans'
_diffrn_radiation_monochromator graphite
_diffrn_radiation_source 'fine-focus sealed tube'
_diffrn_radiation_type MoK\a
_diffrn_radiation_wavelength 0.71073
_diffrn_reflns_av_R_equivalents 0.0418
_diffrn_reflns_av_sigmaI/netI 0.0542
_diffrn_reflns_limit_h_max 19
_diffrn_reflns_limit_h_min -19
_diffrn_reflns_limit_k_max 20
_diffrn_reflns_limit_k_min -20
_diffrn_reflns_limit_l_max 21
_diffrn_reflns_limit_l_min -21
_diffrn_reflns_number 42711
_diffrn_reflns_theta_full 28.33
_diffrn_reflns_theta_max 28.33
_diffrn_reflns_theta_min 1.76
_exptl_absorpt_coefficient_mu 2.599
_exptl_absorpt_correction_T_max 0.7811
_exptl_absorpt_correction_T_min 0.6663
_exptl_absorpt_correction_type multi-scan
_exptl_absorpt_process_details 'SADABS, Bruker (2003)'
_exptl_crystal_colour colourless
_exptl_crystal_density_diffrn 1.478
_exptl_crystal_density_meas ?
_exptl_crystal_density_method 'not measured'
_exptl_crystal_description block
_exptl_crystal_F_000 1346
_exptl_crystal_size_max 0.17
_exptl_crystal_size_mid 0.12
_exptl_crystal_size_min 0.10
_refine_diff_density_max 4.465
_refine_diff_density_min -2.010
_refine_diff_density_rms 0.207
_refine_ls_extinction_method none
_refine_ls_goodness_of_fit_ref 1.053
_refine_ls_hydrogen_treatment constr
_refine_ls_matrix_type full
_refine_ls_number_parameters 636
_refine_ls_number_reflns 14965
_refine_ls_number_restraints 6
_refine_ls_restrained_S_all 1.053
_refine_ls_R_factor_all 0.0895
_refine_ls_R_factor_gt 0.0601
_refine_ls_shift/su_max 0.001
_refine_ls_shift/su_mean 0.000
_refine_ls_structure_factor_coef Fsqd
_refine_ls_weighting_details 'calc w=1/[\s^2^(Fo^2^)+(0.0857P)^2^+14.2544P] where P=(Fo^2^+2Fc^2^)/3'
_refine_ls_weighting_scheme calc
_refine_ls_wR_factor_gt 0.1462
_refine_ls_wR_factor_ref 0.1661
_reflns_number_gt 10750
_reflns_number_total 14965
_reflns_threshold_expression >2sigma(I)
_cod_data_source_file ic5b00343_si_003.cif
_cod_data_source_block mm229
_cod_depositor_comments
;
The following automatic conversions were performed:

'_symmetry_cell_setting' value 'Triclinic' changed to 'triclinic'
according to
/usr/data/users/saulius/crontab/automatic-downloads/rss-feeds/ACS/lib/dictionaries/cif_core.dic
dictionary named 'cif_core.dic' version 2.4.2 from 2011-04-26.

'_exptl_crystal_density_meas' value 'n/a' was changed to '?' - the
value is perceived as not measured.

Automatic conversion script
Id: cif_fix_values 3271 2015-04-21 07:52:19Z andrius 

 Adding full bibliography for 4343373--4343375.cif.
;
_cod_original_cell_volume 3052.86(17)
_cod_original_sg_symbol_H-M P-1
_cod_original_formula_sum 'C42.50 H58 Cl2 Dy2 F3 N6 Na3 O11.50'
_cod_database_code 4343375

loop_
_symmetry_equiv_pos_as_xyz
'x, y, z'
'-x, -y, -z'

loop_
_atom_site_label
_atom_site_type_symbol
_atom_site_fract_x
_atom_site_fract_y
_atom_site_fract_z
_atom_site_U_iso_or_equiv
_atom_site_adp_type
_atom_site_occupancy
_atom_site_symmetry_multiplicity
_atom_site_calc_flag
_atom_site_refinement_flags
Dy1 Dy 0.64959(2) 0.10651(2) 0.08153(2) 0.02168(9) Uani 1 1 d .
Dy2 Dy 0.91238(2) 0.34980(2) 0.38586(2) 0.02358(9) Uani 1 1 d .
Na1 Na 0.7164(2) 0.06307(19) 0.28383(18) 0.0275(6) Uani 1 1 d .
Na2 Na 0.8798(2) 0.3675(2) 0.1647(2) 0.0350(6) Uani 1 1 d .
Na3 Na 0.9018(3) 0.1435(3) 0.1763(2) 0.0497(8) Uani 1 1 d .
Cl1 Cl 0.80633(16) 0.06584(14) 0.45172(14) 0.0435(5) Uani 1 1 d .
Cl2 Cl 0.8224(2) 0.3418(2) -0.02383(18) 0.0726(8) Uani 1 1 d .
F1 F 0.5000 0.0000 0.0000 0.0332(13) Uani 1 2 d S
F2 F 1.0000 0.5000 0.5000 0.0353(13) Uani 1 2 d S
F3 F 0.8452(3) 0.1912(3) 0.3055(3) 0.0303(8) Uani 1 1 d .
F4 F 0.7958(3) 0.2103(3) 0.1263(3) 0.0306(9) Uani 1 1 d .
O1 O 0.5722(4) 0.0726(4) 0.3468(4) 0.0379(12) Uani 1 1 d .
O2 O 0.6126(3) 0.1317(3) 0.2185(3) 0.0137(7) Uani 1 1 d .
O3 O 0.7110(4) -0.0012(3) 0.1185(3) 0.0302(10) Uani 1 1 d .
O4 O 0.6948(4) -0.1124(4) 0.2096(4) 0.0400(12) Uani 1 1 d .
O5 O 0.8151(4) 0.5085(4) 0.2038(4) 0.0352(8) Uani 1 1 d .
O6 O 0.8274(4) 0.4123(4) 0.3083(4) 0.0352(8) Uani 1 1 d .
O7 O 0.9990(3) 0.3529(4) 0.2788(4) 0.0338(11) Uani 1 1 d .
O8 O 1.0480(4) 0.4353(5) 0.1682(4) 0.0481(15) Uani 1 1 d .
N1 N 0.5717(4) 0.2425(4) 0.1188(4) 0.0302(12) Uani 1 1 d .
N2 N 0.6313(4) 0.1617(5) -0.0464(4) 0.0312(13) Uani 1 1 d .
H2A H 0.6911 0.2102 -0.0336 0.037 Uiso 1 1 calc R
N3 N 0.6974(4) -0.0001(4) -0.0604(4) 0.0308(13) Uani 1 1 d .
N4 N 0.7665(5) 0.3675(4) 0.4501(4) 0.0309(12) Uani 1 1 d .
N5 N 0.9154(5) 0.3038(4) 0.5202(4) 0.0324(13) Uani 1 1 d .
H5A H 0.8852 0.2348 0.4929 0.039 Uiso 1 1 calc R
N6 N 1.0687(5) 0.3157(4) 0.4345(4) 0.0334(13) Uani 1 1 d .
C1 C 0.5535(5) 0.1696(5) 0.2678(5) 0.0267(14) Uani 1 1 d .
C2 C 0.5315(6) 0.1411(6) 0.3384(5) 0.0339(16) Uani 1 1 d .
C3 C 0.4718(7) 0.1801(7) 0.3927(6) 0.049(2) Uani 1 1 d .
H3A H 0.4586 0.1611 0.4407 0.058 Uiso 1 1 calc R
C4 C 0.4309(7) 0.2481(7) 0.3760(7) 0.051(2) Uani 1 1 d .
H4A H 0.3889 0.2742 0.4121 0.062 Uiso 1 1 calc R
C5 C 0.4512(7) 0.2769(7) 0.3081(6) 0.046(2) Uani 1 1 d .
H5B H 0.4246 0.3242 0.2987 0.055 Uiso 1 1 calc R
C6 C 0.5110(5) 0.2370(5) 0.2522(5) 0.0310(15) Uani 1 1 d .
C7 C 0.5439(7) 0.0332(8) 0.4094(7) 0.056(3) Uani 1 1 d .
H7A H 0.5790 -0.0138 0.4104 0.085 Uiso 1 1 calc R
H7B H 0.4723 -0.0017 0.3879 0.085 Uiso 1 1 calc R
H7C H 0.5610 0.0878 0.4732 0.085 Uiso 1 1 calc R
C8 C 0.5268(6) 0.2712(5) 0.1811(6) 0.0351(16) Uani 1 1 d .
H8A H 0.4997 0.3219 0.1815 0.042 Uiso 1 1 calc R
C9 C 0.5741(6) 0.2881(6) 0.0530(6) 0.0386(17) Uani 1 1 d .
H9A H 0.6397 0.3391 0.0717 0.046 Uiso 1 1 calc R
H9B H 0.5231 0.3215 0.0557 0.046 Uiso 1 1 calc R
C10 C 0.5549(6) 0.2098(6) -0.0447(6) 0.0381(17) Uani 1 1 d .
H10A H 0.4885 0.1596 -0.0643 0.046 Uiso 1 1 calc R
H10B H 0.5568 0.2401 -0.0890 0.046 Uiso 1 1 calc R
C11 C 0.6167(6) 0.0795(6) -0.1406(5) 0.0376(17) Uani 1 1 d .
H11A H 0.6183 0.1053 -0.1884 0.045 Uiso 1 1 calc R
H11B H 0.5517 0.0274 -0.1599 0.045 Uiso 1 1 calc R
C12 C 0.6999(6) 0.0359(7) -0.1333(6) 0.0406(18) Uani 1 1 d .
H12A H 0.6918 -0.0202 -0.1950 0.049 Uiso 1 1 calc R
H12B H 0.7645 0.0877 -0.1164 0.049 Uiso 1 1 calc R
C13 C 0.7148(5) -0.0828(6) -0.0793(5) 0.0355(16) Uani 1 1 d .
H13A H 0.7291 -0.1128 -0.1381 0.043 Uiso 1 1 calc R
C14 C 0.7104(5) -0.0934(5) 0.0727(5) 0.0286(14) Uani 1 1 d .
C15 C 0.7152(5) -0.1354(5) -0.0225(5) 0.0327(15) Uani 1 1 d .
C16 C 0.7177(7) -0.2335(6) -0.0653(6) 0.045(2) Uani 1 1 d .
H16A H 0.7233 -0.2601 -0.1282 0.054 Uiso 1 1 calc R
C17 C 0.7121(8) -0.2918(6) -0.0187(7) 0.052(2) Uani 1 1 d .
H17A H 0.7138 -0.3580 -0.0488 0.062 Uiso 1 1 calc R
C18 C 0.7038(7) -0.2523(6) 0.0745(6) 0.0448(19) Uani 1 1 d .
H18A H 0.6979 -0.2927 0.1069 0.054 Uiso 1 1 calc R
C19 C 0.7041(5) -0.1546(5) 0.1191(5) 0.0333(15) Uani 1 1 d .
C20 C 0.6758(9) -0.1750(7) 0.2559(6) 0.060(3) Uani 1 1 d .
H20A H 0.6700 -0.1358 0.3191 0.090 Uiso 1 1 calc R
H20B H 0.7306 -0.2015 0.2616 0.090 Uiso 1 1 calc R
H20C H 0.6139 -0.2305 0.2189 0.090 Uiso 1 1 calc R
C21 C 0.7636(6) 0.4589(5) 0.3162(5) 0.0361(17) Uani 1 1 d .
C22 C 0.7529(7) 0.5128(6) 0.2604(6) 0.049(2) Uani 1 1 d .
C23 C 0.6835(8) 0.5621(7) 0.2676(8) 0.061(3) Uani 1 1 d .
H23A H 0.6773 0.5965 0.2302 0.073 Uiso 1 1 calc R
C24 C 0.6239(8) 0.5632(7) 0.3262(8) 0.063(3) Uani 1 1 d .
H24A H 0.5782 0.5991 0.3304 0.075 Uiso 1 1 calc R
C25 C 0.6307(7) 0.5119(7) 0.3788(8) 0.058(2) Uani 1 1 d .
H25A H 0.5874 0.5105 0.4178 0.069 Uiso 1 1 calc R
C26 C 0.7011(6) 0.4607(5) 0.3764(6) 0.0388(17) Uani 1 1 d .
C27 C 0.8205(11) 0.5693(9) 0.1551(10) 0.087(4) Uani 1 1 d .
H27A H 0.8674 0.5575 0.1168 0.130 Uiso 1 1 calc R
H27B H 0.8429 0.6399 0.2011 0.130 Uiso 1 1 calc R
H27C H 0.7548 0.5521 0.1139 0.130 Uiso 1 1 calc R
C28 C 0.7051(6) 0.4100(5) 0.4350(6) 0.0387(18) Uani 1 1 d .
H28A H 0.6547 0.4081 0.4668 0.046 Uiso 1 1 calc R
C29 C 0.7535(6) 0.3254(7) 0.5170(6) 0.0444(19) Uani 1 1 d .
H29A H 0.7205 0.2521 0.4821 0.053 Uiso 1 1 calc R
H29B H 0.7111 0.3544 0.5554 0.053 Uiso 1 1 calc R
C30 C 0.8524(6) 0.3480(6) 0.5804(6) 0.0425(19) Uani 1 1 d .
H30A H 0.8441 0.3189 0.6252 0.051 Uiso 1 1 calc R
H30B H 0.8847 0.4212 0.6172 0.051 Uiso 1 1 calc R
C31 C 1.0142(6) 0.3236(6) 0.5730(5) 0.0377(17) Uani 1 1 d .
H31A H 1.0114 0.2952 0.6188 0.045 Uiso 1 1 calc R
H31B H 1.0482 0.3967 0.6086 0.045 Uiso 1 1 calc R
C32 C 1.0706(6) 0.2773(6) 0.5058(6) 0.0403(18) Uani 1 1 d .
H32A H 1.1400 0.2942 0.5409 0.048 Uiso 1 1 calc R
H32B H 1.0401 0.2037 0.4742 0.048 Uiso 1 1 calc R
C33 C 1.1492(6) 0.3355(6) 0.4113(6) 0.0371(17) Uani 1 1 d .
H33A H 1.2029 0.3232 0.4416 0.045 Uiso 1 1 calc R
C34 C 1.0935(5) 0.3823(5) 0.2825(5) 0.0298(14) Uani 1 1 d .
C35 C 1.1681(5) 0.3745(5) 0.3442(5) 0.0337(15) Uani 1 1 d .
C36 C 1.2682(6) 0.4072(6) 0.3426(6) 0.0426(19) Uani 1 1 d .
H36A H 1.3178 0.3990 0.3823 0.051 Uiso 1 1 calc R
C37 C 1.2948(6) 0.4491(6) 0.2871(6) 0.0402(18) Uani 1 1 d .
H37A H 1.3627 0.4714 0.2888 0.048 Uiso 1 1 calc R
C38 C 1.2223(6) 0.4602(6) 0.2260(6) 0.0432(19) Uani 1 1 d .
H38A H 1.2405 0.4902 0.1865 0.052 Uiso 1 1 calc R
C39 C 1.1232(5) 0.4262(6) 0.2248(5) 0.0348(16) Uani 1 1 d .
C40 C 1.0744(7) 0.4904(9) 0.1165(8) 0.066(3) Uani 1 1 d .
H40A H 1.0142 0.4908 0.0793 0.099 Uiso 1 1 calc R
H40B H 1.1117 0.4589 0.0740 0.099 Uiso 1 1 calc R
H40C H 1.1155 0.5592 0.1606 0.099 Uiso 1 1 calc R
O9 O 0.9959(6) 0.0608(7) 0.2232(6) 0.0842(19) Uani 1 1 d D
H9C H 0.9734 0.0147 0.2378 0.101 Uiso 1 1 calc R
C41 C 1.0949(8) 0.0757(11) 0.2294(10) 0.0842(19) Uani 1 1 d D
H41A H 1.1207 0.1279 0.2103 0.126 Uiso 1 1 calc R
H41B H 1.1035 0.0134 0.1877 0.126 Uiso 1 1 calc R
H41C H 1.1310 0.0965 0.2948 0.126 Uiso 1 1 calc R
O10 O 0.9749(12) 0.1432(15) 0.0555(12) 0.0842(19) Uani 0.50 1 d PD
H10C H 0.9992 0.0977 0.0517 0.101 Uiso 0.50 1 calc PR
C42 C 1.0063(18) 0.183(2) 0.0016(19) 0.0842(19) Uani 0.50 1 d PD
H42A H 0.9496 0.1727 -0.0477 0.126 Uiso 0.50 1 calc PR
H42B H 1.0520 0.1516 -0.0279 0.126 Uiso 0.50 1 calc PR
H42C H 1.0406 0.2550 0.0401 0.126 Uiso 0.50 1 calc PR
O11 O 0.9531(10) -0.0126(11) 0.3466(11) 0.065(4) Uani 0.50 1 d PD
H11 H 0.9684 0.0369 0.3997 0.098 Uiso 0.50 1 calc PR
C43 C 0.9676(14) -0.0918(14) 0.3582(14) 0.053(5) Uani 0.50 1 d PD
H43A H 1.0376 -0.0750 0.3893 0.080 Uiso 0.50 1 calc PR
H43B H 0.9489 -0.1498 0.2963 0.080 Uiso 0.50 1 calc PR
H43C H 0.9267 -0.1077 0.3973 0.080 Uiso 0.50 1 calc PR
O12 O 0.6825(8) -0.0861(9) 0.5036(9) 0.044(3) Uani 0.50 1 d PD
H12 H 0.6940 -0.0357 0.5552 0.066 Uiso 0.50 1 calc PR
C44 C 0.7445(12) -0.1374(14) 0.5127(16) 0.057(5) Uani 0.50 1 d PD
H44A H 0.8101 -0.1036 0.5103 0.085 Uiso 0.50 1 calc PR
H44B H 0.7183 -0.2054 0.4610 0.085 Uiso 0.50 1 calc PR
H44C H 0.7499 -0.1403 0.5733 0.085 Uiso 0.50 1 calc PR
O13 O 0.7895(16) 0.1581(16) 0.7103(15) 0.108(6) Uiso 0.50 1 d P
H13B H 0.8568 0.2003 0.7407 0.163 Uiso 0.50 1 d PR
H13C H 0.7433 0.1969 0.7307 0.163 Uiso 0.50 1 d PR
O14 O 0.6657(19) 0.4279(19) -0.1018(18) 0.132(8) Uiso 0.50 1 d P
H14A H 0.6163 0.4537 -0.0778 0.198 Uiso 0.50 1 d PR
H14B H 0.7324 0.4814 -0.0726 0.198 Uiso 0.50 1 d PR

loop_
_atom_site_aniso_label
_atom_site_aniso_U_11
_atom_site_aniso_U_22
_atom_site_aniso_U_33
_atom_site_aniso_U_23
_atom_site_aniso_U_13
_atom_site_aniso_U_12
Dy1 0.02043(15) 0.01969(16) 0.02039(16) 0.00707(13) 0.00419(11) 0.00284(12)
Dy2 0.02624(16) 0.01664(15) 0.02190(16) 0.00633(13) 0.00244(12) 0.00330(12)
Na1 0.0315(13) 0.0249(13) 0.0231(13) 0.0102(11) 0.0063(11) 0.0059(11)
Na2 0.0372(15) 0.0290(14) 0.0310(15) 0.0171(13) -0.0014(12) -0.0024(12)
Na3 0.054(2) 0.073(2) 0.0416(18) 0.0287(18) 0.0232(16) 0.0428(19)
Cl1 0.0541(11) 0.0328(9) 0.0395(10) 0.0195(8) 0.0044(9) 0.0063(8)
Cl2 0.0731(16) 0.0705(17) 0.0496(13) 0.0323(13) 0.0026(12) -0.0195(13)
F1 0.025(3) 0.032(3) 0.027(3) 0.008(3) 0.001(2) -0.005(2)
F2 0.043(3) 0.020(3) 0.029(3) 0.005(2) 0.000(3) 0.003(2)
F3 0.035(2) 0.0212(19) 0.025(2) 0.0055(16) 0.0063(16) 0.0026(16)
F4 0.0248(18) 0.025(2) 0.034(2) 0.0130(18) 0.0020(16) -0.0021(16)
O1 0.044(3) 0.046(3) 0.039(3) 0.027(3) 0.024(2) 0.021(3)
O2 0.0129(17) 0.0185(19) 0.0135(18) 0.0098(16) 0.0046(14) 0.0062(15)
O3 0.038(3) 0.021(2) 0.025(2) 0.005(2) 0.008(2) 0.007(2)
O4 0.058(3) 0.029(3) 0.034(3) 0.014(2) 0.014(3) 0.016(3)
O5 0.047(2) 0.0270(18) 0.042(2) 0.0225(17) 0.0053(17) 0.0213(17)
O6 0.047(2) 0.0270(18) 0.042(2) 0.0225(17) 0.0053(17) 0.0213(17)
O7 0.025(2) 0.038(3) 0.033(3) 0.016(2) 0.004(2) 0.003(2)
O8 0.039(3) 0.062(4) 0.045(3) 0.036(3) 0.009(3) 0.001(3)
N1 0.031(3) 0.031(3) 0.027(3) 0.014(3) 0.005(2) 0.007(3)
N2 0.025(3) 0.034(3) 0.030(3) 0.017(3) 0.001(2) 0.001(2)
N3 0.029(3) 0.027(3) 0.021(3) 0.000(2) 0.010(2) 0.002(2)
N4 0.039(3) 0.026(3) 0.028(3) 0.010(3) 0.011(3) 0.015(3)
N5 0.040(3) 0.025(3) 0.028(3) 0.012(3) 0.008(3) 0.005(3)
N6 0.038(3) 0.027(3) 0.031(3) 0.012(3) 0.005(3) 0.009(3)
C1 0.021(3) 0.024(3) 0.025(3) -0.001(3) 0.010(3) 0.008(3)
C2 0.040(4) 0.038(4) 0.027(4) 0.014(3) 0.014(3) 0.017(3)
C3 0.053(5) 0.060(6) 0.049(5) 0.030(5) 0.031(4) 0.024(4)
C4 0.054(5) 0.062(6) 0.058(6) 0.030(5) 0.034(5) 0.033(5)
C5 0.051(5) 0.051(5) 0.053(5) 0.025(4) 0.028(4) 0.033(4)
C6 0.026(3) 0.029(4) 0.032(4) 0.008(3) 0.008(3) 0.006(3)
C7 0.061(6) 0.076(7) 0.071(6) 0.058(6) 0.040(5) 0.034(5)
C8 0.046(4) 0.024(3) 0.044(4) 0.018(3) 0.014(4) 0.019(3)
C9 0.046(4) 0.038(4) 0.039(4) 0.022(4) 0.012(3) 0.018(4)
C10 0.039(4) 0.040(4) 0.037(4) 0.020(4) 0.009(3) 0.012(3)
C11 0.040(4) 0.041(4) 0.023(3) 0.012(3) 0.004(3) 0.007(3)
C12 0.048(4) 0.049(5) 0.032(4) 0.023(4) 0.020(3) 0.014(4)
C13 0.033(4) 0.036(4) 0.022(3) -0.003(3) 0.012(3) 0.012(3)
C14 0.025(3) 0.021(3) 0.029(4) 0.000(3) 0.004(3) 0.009(3)
C15 0.031(3) 0.031(4) 0.031(4) 0.005(3) 0.012(3) 0.014(3)
C16 0.057(5) 0.029(4) 0.037(4) -0.001(3) 0.015(4) 0.019(4)
C17 0.072(6) 0.033(4) 0.046(5) 0.006(4) 0.019(5) 0.027(4)
C18 0.053(5) 0.027(4) 0.047(5) 0.011(4) 0.009(4) 0.014(4)
C19 0.032(4) 0.027(4) 0.033(4) 0.007(3) 0.008(3) 0.010(3)
C20 0.097(8) 0.038(5) 0.036(5) 0.013(4) 0.011(5) 0.019(5)
C21 0.040(4) 0.020(3) 0.031(4) 0.003(3) -0.004(3) 0.005(3)
C22 0.054(5) 0.034(4) 0.046(5) 0.012(4) -0.007(4) 0.017(4)
C23 0.067(6) 0.039(5) 0.067(7) 0.021(5) -0.008(5) 0.022(5)
C24 0.060(6) 0.047(5) 0.074(7) 0.017(5) 0.004(5) 0.033(5)
C25 0.047(5) 0.042(5) 0.073(7) 0.014(5) 0.010(5) 0.022(4)
C26 0.035(4) 0.025(4) 0.045(4) 0.008(3) 0.000(3) 0.010(3)
C27 0.132(12) 0.078(8) 0.102(10) 0.074(8) 0.044(9) 0.054(8)
C28 0.030(4) 0.024(4) 0.043(4) 0.000(3) 0.008(3) 0.004(3)
C29 0.048(5) 0.039(4) 0.045(5) 0.013(4) 0.024(4) 0.016(4)
C30 0.050(5) 0.037(4) 0.031(4) 0.007(4) 0.014(4) 0.009(4)
C31 0.048(4) 0.032(4) 0.028(4) 0.011(3) -0.001(3) 0.014(3)
C32 0.044(4) 0.037(4) 0.042(4) 0.021(4) 0.005(4) 0.015(4)
C33 0.035(4) 0.034(4) 0.036(4) 0.012(3) 0.003(3) 0.013(3)
C34 0.033(3) 0.025(3) 0.027(3) 0.006(3) 0.012(3) 0.010(3)
C35 0.031(4) 0.026(3) 0.035(4) 0.005(3) 0.007(3) 0.010(3)
C36 0.038(4) 0.041(4) 0.046(5) 0.012(4) 0.011(4) 0.021(4)
C37 0.032(4) 0.039(4) 0.044(5) 0.010(4) 0.017(3) 0.011(3)
C38 0.040(4) 0.038(4) 0.044(5) 0.010(4) 0.022(4) 0.007(3)
C39 0.032(4) 0.036(4) 0.027(4) 0.009(3) 0.008(3) 0.006(3)
C40 0.052(5) 0.086(8) 0.063(6) 0.055(6) 0.002(5) -0.003(5)
O9 0.076(4) 0.121(5) 0.097(5) 0.065(4) 0.045(4) 0.062(4)
C41 0.076(4) 0.121(5) 0.097(5) 0.065(4) 0.045(4) 0.062(4)
O10 0.076(4) 0.121(5) 0.097(5) 0.065(4) 0.045(4) 0.062(4)
C42 0.076(4) 0.121(5) 0.097(5) 0.065(4) 0.045(4) 0.062(4)
O11 0.080(9) 0.111(11) 0.099(11) 0.092(10) 0.076(9) 0.081(9)
C43 0.055(11) 0.074(13) 0.058(11) 0.038(11) 0.032(9) 0.044(10)
O12 0.047(6) 0.054(7) 0.069(8) 0.047(7) 0.041(6) 0.030(6)
C44 0.044(9) 0.068(12) 0.104(16) 0.077(13) 0.031(10) 0.023(9)

loop_
_atom_type_symbol
_atom_type_description
_atom_type_scat_dispersion_real
_atom_type_scat_dispersion_imag
_atom_type_scat_source
C C 0.0033 0.0016 'International Tables Vol C Tables 4.2.6.8 and 6.1.1.4'
H H 0.0000 0.0000 'International Tables Vol C Tables 4.2.6.8 and 6.1.1.4'
N N 0.0061 0.0033 'International Tables Vol C Tables 4.2.6.8 and 6.1.1.4'
O O 0.0106 0.0060 'International Tables Vol C Tables 4.2.6.8 and 6.1.1.4'
F F 0.0171 0.0103 'International Tables Vol C Tables 4.2.6.8 and 6.1.1.4'
Cl Cl 0.1484 0.1585 'International Tables Vol C Tables 4.2.6.8 and 6.1.1.4'
Na Na 0.0362 0.0249 'International Tables Vol C Tables 4.2.6.8 and 6.1.1.4'
Dy Dy -0.1892 4.4098 'International Tables Vol C Tables 4.2.6.8 and 6.1.1.4'

loop_
_geom_angle_atom_site_label_1
_geom_angle_atom_site_label_2
_geom_angle_atom_site_label_3
_geom_angle
_geom_angle_site_symmetry_1
F4 Dy1 F1 165.10(11) .
F4 Dy1 O2 102.65(14) .
F1 Dy1 O2 91.58(10) .
F4 Dy1 O3 90.51(16) .
F1 Dy1 O3 96.63(12) .
O2 Dy1 O3 78.96(15) .
F4 Dy1 N2 82.22(17) .
F1 Dy1 N2 83.90(13) .
O2 Dy1 N2 141.18(18) .
O3 Dy1 N2 139.85(19) .
F4 Dy1 N1 92.75(17) .
F1 Dy1 N1 87.03(13) .
O2 Dy1 N1 73.38(16) .
O3 Dy1 N1 152.19(18) .
N2 Dy1 N1 67.9(2) .
F4 Dy1 N3 86.83(17) .
F1 Dy1 N3 82.94(13) .
O2 Dy1 N3 149.80(18) .
O3 Dy1 N3 72.27(19) .
N2 Dy1 N3 68.0(2) .
N1 Dy1 N3 135.5(2) .
F4 Dy1 Na3 37.21(12) .
F1 Dy1 Na3 147.68(6) .
O2 Dy1 Na3 93.32(11) .
O3 Dy1 Na3 53.30(14) .
N2 Dy1 Na3 110.79(14) .
N1 Dy1 Na3 124.92(14) .
N3 Dy1 Na3 76.89(14) .
F4 Dy1 Na1 87.84(11) .
F1 Dy1 Na1 106.16(4) .
O2 Dy1 Na1 40.02(10) .
O3 Dy1 Na1 41.43(12) .
N2 Dy1 Na1 169.91(14) .
N1 Dy1 Na1 111.10(14) .
N3 Dy1 Na1 113.37(15) .
Na3 Dy1 Na1 60.99(7) .
F3 Dy2 F2 162.98(11) .
F3 Dy2 O6 104.13(17) .
F2 Dy2 O6 92.34(13) .
F3 Dy2 O7 90.16(17) .
F2 Dy2 O7 97.23(13) .
O6 Dy2 O7 79.29(19) .
F3 Dy2 N4 92.53(17) .
F2 Dy2 N4 88.25(14) .
O6 Dy2 N4 72.6(2) .
O7 Dy2 N4 151.53(19) .
F3 Dy2 N5 81.39(17) .
F2 Dy2 N5 83.08(14) .
O6 Dy2 N5 141.0(2) .
O7 Dy2 N5 139.7(2) .
N4 Dy2 N5 68.6(2) .
F3 Dy2 N6 86.75(17) .
F2 Dy2 N6 80.82(14) .
O6 Dy2 N6 150.3(2) .
O7 Dy2 N6 73.07(19) .
N4 Dy2 N6 135.37(19) .
N5 Dy2 N6 67.1(2) .
F3 Dy2 Na3 37.18(12) .
F2 Dy2 Na3 147.57(6) .
O6 Dy2 Na3 93.81(15) .
O7 Dy2 Na3 53.00(15) .
N4 Dy2 Na3 123.93(15) .
N5 Dy2 Na3 110.58(15) .
N6 Dy2 Na3 78.18(15) .
F3 Dy2 Na2 87.95(11) .
F2 Dy2 Na2 107.70(5) .
O6 Dy2 Na2 40.75(15) .
O7 Dy2 Na2 41.30(13) .
N4 Dy2 Na2 110.46(14) .
N5 Dy2 Na2 169.21(15) .
N6 Dy2 Na2 114.09(15) .
Na3 Dy2 Na2 60.42(7) .
F3 Na1 O2 87.82(16) .
F3 Na1 O4 128.5(2) .
O2 Na1 O4 121.4(2) .
F3 Na1 O3 85.92(17) .
O2 Na1 O3 73.90(17) .
O4 Na1 O3 66.51(18) .
F3 Na1 O1 126.9(2) .
O2 Na1 O1 66.21(16) .
O4 Na1 O1 104.3(2) .
O3 Na1 O1 125.0(2) .
F3 Na1 Cl1 90.87(14) .
O2 Na1 Cl1 143.71(15) .
O4 Na1 Cl1 86.98(16) .
O3 Na1 Cl1 142.18(17) .
O1 Na1 Cl1 86.24(15) .
F3 Na1 Dy1 76.14(12) .
O2 Na1 Dy1 37.49(10) .
O4 Na1 Dy1 101.19(15) .
O3 Na1 Dy1 38.68(12) .
O1 Na1 Dy1 101.28(15) .
Cl1 Na1 Dy1 167.02(10) .
F3 Na1 Na3 36.32(12) .
O2 Na1 Na3 89.29(12) .
O4 Na1 Na3 97.75(17) .
O3 Na1 Na3 51.69(14) .
O1 Na1 Na3 153.13(17) .
Cl1 Na1 Na3 110.35(11) .
Dy1 Na1 Na3 58.88(7) .
F4 Na2 O8 128.1(2) .
F4 Na2 O6 86.86(18) .
O8 Na2 O6 121.1(2) .
F4 Na2 O7 85.47(18) .
O8 Na2 O7 66.31(19) .
O6 Na2 O7 72.87(18) .
F4 Na2 O5 126.8(2) .
O8 Na2 O5 104.9(2) .
O6 Na2 O5 65.67(18) .
O7 Na2 O5 123.5(2) .
F4 Na2 Cl2 93.22(15) .
O8 Na2 Cl2 88.46(17) .
O6 Na2 Cl2 141.52(18) .
O7 Na2 Cl2 145.6(2) .
O5 Na2 Cl2 84.29(16) .
F4 Na2 Na3 36.48(13) .
O8 Na2 Na3 96.47(19) .
O6 Na2 Na3 89.36(14) .
O7 Na2 Na3 51.69(15) .
O5 Na2 Na3 153.04(17) .
Cl2 Na2 Na3 112.88(12) .
F4 Na2 Dy2 74.98(12) .
O8 Na2 Dy2 100.89(16) .
O6 Na2 Dy2 37.20(11) .
O7 Na2 Dy2 38.12(12) .
O5 Na2 Dy2 100.48(15) .
Cl2 Na2 Dy2 167.90(11) .
Na3 Na2 Dy2 58.81(7) .
F4 Na3 F3 83.22(18) .
F4 Na3 O9 174.0(3) .
F3 Na3 O9 95.5(3) .
F4 Na3 O10 88.7(4) .
F3 Na3 O10 163.5(5) .
O9 Na3 O10 94.0(4) .
F4 Na3 O7 75.72(17) .
F3 Na3 O7 74.84(17) .
O9 Na3 O7 109.7(3) .
O10 Na3 O7 89.3(5) .
F4 Na3 O3 74.93(17) .
F3 Na3 O3 75.88(17) .
O9 Na3 O3 99.1(3) .
O10 Na3 O3 115.8(5) .
O7 Na3 O3 140.44(18) .
F4 Na3 Dy1 35.02(11) .
F3 Na3 Dy1 77.01(13) .
O9 Na3 Dy1 139.0(3) .
O10 Na3 Dy1 104.2(4) .
O7 Na3 Dy1 107.07(14) .
O3 Na3 Dy1 39.91(11) .
F4 Na3 Dy2 76.22(14) .
F3 Na3 Dy2 35.08(11) .
O9 Na3 Dy2 106.1(3) .
O10 Na3 Dy2 128.8(5) .
O7 Na3 Dy2 39.78(11) .
O3 Na3 Dy2 106.94(13) .
Dy1 Na3 Dy2 90.78(7) .
F4 Na3 Na2 35.82(12) .
F3 Na3 Na2 86.65(15) .
O9 Na3 Na2 150.1(3) .
O10 Na3 Na2 78.5(4) .
O7 Na3 Na2 42.23(12) .
O3 Na3 Na2 110.31(14) .
Dy1 Na3 Na2 70.57(7) .
Dy2 Na3 Na2 60.76(8) .
F4 Na3 Na1 85.42(14) .
F3 Na3 Na1 36.01(12) .
O9 Na3 Na1 90.1(2) .
O10 Na3 Na1 157.5(5) .
O7 Na3 Na1 110.15(14) .
O3 Na3 Na1 41.67(11) .
Dy1 Na3 Na1 60.14(7) .
Dy2 Na3 Na1 70.57(7) .
Na2 Na3 Na1 107.97(10) .
Dy1 F1 Dy1 180.0 2_655
Dy2 F2 Dy2 179.999(1) 2_766
Dy2 F3 Na1 142.4(2) .
Dy2 F3 Na3 107.75(19) .
Na1 F3 Na3 107.7(2) .
Dy1 F4 Na2 143.4(2) .
Dy1 F4 Na3 107.77(19) .
Na2 F4 Na3 107.7(2) .
C2 O1 C7 117.1(6) .
C2 O1 Na1 115.2(4) .
C7 O1 Na1 125.8(5) .
C1 O2 Dy1 140.0(4) .
C1 O2 Na1 117.5(4) .
Dy1 O2 Na1 102.48(16) .
C14 O3 Dy1 136.1(4) .
C14 O3 Na1 119.1(4) .
Dy1 O3 Na1 99.90(19) .
C14 O3 Na3 113.1(4) .
Dy1 O3 Na3 86.79(16) .
Na1 O3 Na3 86.64(17) .
C19 O4 C20 118.1(6) .
C19 O4 Na1 118.7(4) .
C20 O4 Na1 123.2(5) .
C22 O5 C27 118.9(7) .
C22 O5 Na2 115.6(4) .
C27 O5 Na2 123.9(6) .
C21 O6 Dy2 140.9(5) .
C21 O6 Na2 117.0(5) .
Dy2 O6 Na2 102.1(2) .
C34 O7 Dy2 135.1(4) .
C34 O7 Na2 118.7(4) .
Dy2 O7 Na2 100.6(2) .
C34 O7 Na3 114.7(4) .
Dy2 O7 Na3 87.22(17) .
Na2 O7 Na3 86.08(17) .
C39 O8 C40 118.0(6) .
C39 O8 Na2 120.1(4) .
C40 O8 Na2 121.8(5) .
C8 N1 C9 117.2(6) .
C8 N1 Dy1 128.9(5) .
C9 N1 Dy1 113.7(4) .
C10 N2 C11 112.6(6) .
C10 N2 Dy1 112.1(4) .
C11 N2 Dy1 112.0(4) .
C13 N3 C12 116.2(6) .
C13 N3 Dy1 129.0(5) .
C12 N3 Dy1 114.7(5) .
C28 N4 C29 116.3(7) .
C28 N4 Dy2 129.2(5) .
C29 N4 Dy2 114.4(5) .
C31 N5 C30 113.9(6) .
C31 N5 Dy2 112.9(4) .
C30 N5 Dy2 111.2(5) .
C33 N6 C32 116.0(6) .
C33 N6 Dy2 128.1(5) .
C32 N6 Dy2 115.6(5) .
O2 C1 C2 119.3(6) .
O2 C1 C6 122.5(6) .
C2 C1 C6 118.2(6) .
C3 C2 O1 124.0(7) .
C3 C2 C1 121.3(7) .
O1 C2 C1 114.7(6) .
C2 C3 C4 119.3(8) .
C5 C4 C3 120.5(8) .
C4 C5 C6 120.5(8) .
C1 C6 C5 120.1(7) .
C1 C6 C8 123.6(6) .
C5 C6 C8 116.2(7) .
N1 C8 C6 128.5(7) .
N1 C9 C10 109.7(6) .
N2 C10 C9 108.4(6) .
N2 C11 C12 107.6(6) .
N3 C12 C11 109.3(6) .
N3 C13 C15 127.9(6) .
O3 C14 C19 119.0(6) .
O3 C14 C15 123.3(7) .
C19 C14 C15 117.6(6) .
C16 C15 C14 119.8(7) .
C16 C15 C13 117.4(7) .
C14 C15 C13 122.7(6) .
C17 C16 C15 121.6(8) .
C16 C17 C18 119.2(8) .
C19 C18 C17 120.2(8) .
O4 C19 C14 115.6(6) .
O4 C19 C18 122.8(7) .
C14 C19 C18 121.5(7) .
O6 C21 C26 123.9(7) .
O6 C21 C22 119.6(8) .
C26 C21 C22 116.5(7) .
O5 C22 C23 126.1(8) .
O5 C22 C21 114.0(7) .
C23 C22 C21 120.0(9) .
C24 C23 C22 122.7(9) .
C23 C24 C25 119.0(9) .
C24 C25 C26 121.6(10) .
C25 C26 C21 120.1(8) .
C25 C26 C28 118.4(8) .
C21 C26 C28 121.5(7) .
N4 C28 C26 129.0(7) .
N4 C29 C30 109.7(7) .
C29 C30 N5 108.5(6) .
N5 C31 C32 109.3(6) .
N6 C32 C31 109.1(6) .
N6 C33 C35 127.6(7) .
O7 C34 C39 119.4(7) .
O7 C34 C35 123.1(7) .
C39 C34 C35 117.5(7) .
C34 C35 C36 119.2(7) .
C34 C35 C33 123.7(7) .
C36 C35 C33 117.1(7) .
C37 C36 C35 122.2(8) .
C36 C37 C38 120.0(7) .
C39 C38 C37 118.8(8) .
O8 C39 C34 115.3(6) .
O8 C39 C38 122.4(7) .
C34 C39 C38 122.3(7) .
C41 O9 Na3 126.6(8) .
C42 O10 Na3 152.3(16) .

loop_
_geom_bond_atom_site_label_1
_geom_bond_atom_site_label_2
_geom_bond_distance
_geom_bond_site_symmetry_2
Dy1 F4 2.137(4) .
Dy1 F1 2.2016(3) .
Dy1 O2 2.239(4) .
Dy1 O3 2.278(5) .
Dy1 N2 2.505(6) .
Dy1 N1 2.518(6) .
Dy1 N3 2.530(6) .
Dy1 Na3 3.546(3) .
Dy1 Na1 3.592(3) .
Dy2 F3 2.141(4) .
Dy2 F2 2.2091(3) .
Dy2 O6 2.238(4) .
Dy2 O7 2.273(5) .
Dy2 N4 2.502(6) .
Dy2 N5 2.509(6) .
Dy2 N6 2.516(6) .
Dy2 Na3 3.549(4) .
Dy2 Na2 3.620(3) .
Na1 F3 2.235(5) .
Na1 O2 2.366(4) .
Na1 O4 2.403(6) .
Na1 O3 2.412(5) .
Na1 O1 2.454(6) .
Na1 Cl1 2.781(3) .
Na1 Na3 3.622(4) .
Na2 F4 2.216(5) .
Na2 O8 2.387(6) .
Na2 O6 2.416(6) .
Na2 O7 2.431(6) .
Na2 O5 2.460(6) .
Na2 Cl2 2.844(4) .
Na2 Na3 3.608(5) .
Na3 F4 2.252(5) .
Na3 F3 2.252(5) .
Na3 O9 2.301(9) .
Na3 O10 2.334(15) .
Na3 O7 2.838(7) .
Na3 O3 2.847(6) .
F1 Dy1 2.2016(3) 2_655
F2 Dy2 2.2091(3) 2_766
O1 C2 1.364(9) .
O1 C7 1.419(9) .
O2 C1 1.330(7) .
O3 C14 1.314(8) .
O4 C19 1.377(9) .
O4 C20 1.429(10) .
O5 C22 1.362(11) .
O5 C27 1.428(10) .
O6 C21 1.287(9) .
O7 C34 1.316(8) .
O8 C39 1.376(9) .
O8 C40 1.426(10) .
N1 C8 1.261(10) .
N1 C9 1.476(9) .
N2 C10 1.466(10) .
N2 C11 1.482(10) .
N3 C13 1.282(10) .
N3 C12 1.476(9) .
N4 C28 1.269(10) .
N4 C29 1.465(10) .
N5 C31 1.439(10) .
N5 C30 1.501(10) .
N6 C33 1.276(10) .
N6 C32 1.474(9) .
C1 C2 1.412(10) .
C1 C6 1.405(10) .
C2 C3 1.383(11) .
C3 C4 1.408(13) .
C4 C5 1.366(12) .
C5 C6 1.406(10) .
C6 C8 1.453(10) .
C9 C10 1.484(11) .
C11 C12 1.520(11) .
C13 C15 1.435(11) .
C14 C19 1.405(10) .
C14 C15 1.421(10) .
C15 C16 1.403(10) .
C16 C17 1.369(13) .
C17 C18 1.407(12) .
C18 C19 1.386(10) .
C21 C26 1.411(12) .
C21 C22 1.451(11) .
C22 C23 1.386(13) .
C23 C24 1.360(16) .
C24 C25 1.368(15) .
C25 C26 1.423(11) .
C26 C28 1.438(12) .
C29 C30 1.497(12) .
C31 C32 1.504(12) .
C33 C35 1.449(11) .
C34 C39 1.399(10) .
C34 C35 1.409(10) .
C35 C36 1.420(11) .
C36 C37 1.334(12) .
C37 C38 1.411(12) .
C38 C39 1.395(10) .
O9 C41 1.374(11) .
O10 C42 1.314(16) .
O11 C43 1.360(14) .
O12 C44 1.354(14) .

loop_
_geom_torsion_atom_site_label_1
_geom_torsion_atom_site_label_2
_geom_torsion_atom_site_label_3
_geom_torsion_atom_site_label_4
_geom_torsion
_geom_torsion_site_symmetry_4
F4 Dy1 Na1 F3 7.79(16) .
F1 Dy1 Na1 F3 -177.42(12) .
O2 Dy1 Na1 F3 -104.9(2) .
O3 Dy1 Na1 F3 101.0(2) .
N2 Dy1 Na1 F3 -2.0(9) .
N1 Dy1 Na1 F3 -84.32(19) .
N3 Dy1 Na1 F3 93.39(18) .
Na3 Dy1 Na1 F3 34.87(13) .
F4 Dy1 Na1 O2 112.7(2) .
F1 Dy1 Na1 O2 -72.51(16) .
O3 Dy1 Na1 O2 -154.1(3) .
N2 Dy1 Na1 O2 102.9(9) .
N1 Dy1 Na1 O2 20.6(2) .
N3 Dy1 Na1 O2 -161.7(2) .
Na3 Dy1 Na1 O2 139.77(18) .
F4 Dy1 Na1 O4 -119.4(2) .
F1 Dy1 Na1 O4 55.36(17) .
O2 Dy1 Na1 O4 127.9(2) .
O3 Dy1 Na1 O4 -26.2(2) .
N2 Dy1 Na1 O4 -129.2(9) .
N1 Dy1 Na1 O4 148.5(2) .
N3 Dy1 Na1 O4 -33.8(2) .
Na3 Dy1 Na1 O4 -92.35(18) .
F4 Dy1 Na1 O3 -93.2(2) .
F1 Dy1 Na1 O3 81.57(19) .
O2 Dy1 Na1 O3 154.1(3) .
N2 Dy1 Na1 O3 -103.0(9) .
N1 Dy1 Na1 O3 174.7(2) .
N3 Dy1 Na1 O3 -7.6(2) .
Na3 Dy1 Na1 O3 -66.1(2) .
F4 Dy1 Na1 O1 133.33(19) .
F1 Dy1 Na1 O1 -51.87(16) .
O2 Dy1 Na1 O1 20.6(2) .
O3 Dy1 Na1 O1 -133.4(3) .
N2 Dy1 Na1 O1 123.6(9) .
N1 Dy1 Na1 O1 41.2(2) .
N3 Dy1 Na1 O1 -141.1(2) .
Na3 Dy1 Na1 O1 160.41(18) .
F4 Dy1 Na1 Cl1 8.8(5) .
F1 Dy1 Na1 Cl1 -176.4(5) .
O2 Dy1 Na1 Cl1 -103.9(5) .
O3 Dy1 Na1 Cl1 102.0(5) .
N2 Dy1 Na1 Cl1 -1.0(11) .
N1 Dy1 Na1 Cl1 -83.3(5) .
N3 Dy1 Na1 Cl1 94.4(5) .
Na3 Dy1 Na1 Cl1 35.8(5) .
F4 Dy1 Na1 Na3 -27.08(13) .
F1 Dy1 Na1 Na3 147.71(7) .
O2 Dy1 Na1 Na3 -139.77(18) .
O3 Dy1 Na1 Na3 66.1(2) .
N2 Dy1 Na1 Na3 -36.9(9) .
N1 Dy1 Na1 Na3 -119.19(16) .
N3 Dy1 Na1 Na3 58.53(16) .
F3 Dy2 Na2 F4 9.52(17) .
F2 Dy2 Na2 F4 -177.29(12) .
O6 Dy2 Na2 F4 -105.0(3) .
O7 Dy2 Na2 F4 102.1(2) .
N4 Dy2 Na2 F4 -82.42(19) .
N5 Dy2 Na2 F4 0.8(9) .
N6 Dy2 Na2 F4 95.0(2) .
Na3 Dy2 Na2 F4 35.83(14) .
F3 Dy2 Na2 O8 -117.3(2) .
F2 Dy2 Na2 O8 55.87(19) .
O6 Dy2 Na2 O8 128.1(3) .
O7 Dy2 Na2 O8 -24.7(3) .
N4 Dy2 Na2 O8 150.7(2) .
N5 Dy2 Na2 O8 -126.0(8) .
N6 Dy2 Na2 O8 -31.8(2) .
Na3 Dy2 Na2 O8 -91.0(2) .
F3 Dy2 Na2 O6 114.6(2) .
F2 Dy2 Na2 O6 -72.2(2) .
O7 Dy2 Na2 O6 -152.9(3) .
N4 Dy2 Na2 O6 22.6(3) .
N5 Dy2 Na2 O6 105.8(8) .
N6 Dy2 Na2 O6 -159.9(3) .
Na3 Dy2 Na2 O6 140.9(2) .
F3 Dy2 Na2 O7 -92.6(2) .
F2 Dy2 Na2 O7 80.6(2) .
O6 Dy2 Na2 O7 152.9(3) .
N4 Dy2 Na2 O7 175.5(2) .
N5 Dy2 Na2 O7 -101.3(8) .
N6 Dy2 Na2 O7 -7.1(3) .
Na3 Dy2 Na2 O7 -66.3(2) .
F3 Dy2 Na2 O5 135.06(18) .
F2 Dy2 Na2 O5 -51.75(15) .
O6 Dy2 Na2 O5 20.5(2) .
O7 Dy2 Na2 O5 -132.4(3) .
N4 Dy2 Na2 O5 43.1(2) .
N5 Dy2 Na2 O5 126.3(8) .
N6 Dy2 Na2 O5 -139.4(2) .
Na3 Dy2 Na2 O5 161.37(17) .
F3 Dy2 Na2 Cl2 22.8(7) .
F2 Dy2 Na2 Cl2 -164.1(6) .
O6 Dy2 Na2 Cl2 -91.8(7) .
O7 Dy2 Na2 Cl2 115.3(7) .
N4 Dy2 Na2 Cl2 -69.2(7) .
N5 Dy2 Na2 Cl2 14.0(12) .
N6 Dy2 Na2 Cl2 108.3(7) .
Na3 Dy2 Na2 Cl2 49.1(6) .
F3 Dy2 Na2 Na3 -26.30(13) .
F2 Dy2 Na2 Na3 146.88(7) .
O6 Dy2 Na2 Na3 -140.9(2) .
O7 Dy2 Na2 Na3 66.3(2) .
N4 Dy2 Na2 Na3 -118.25(16) .
N5 Dy2 Na2 Na3 -35.0(8) .
N6 Dy2 Na2 Na3 59.21(17) .
F1 Dy1 Na3 F4 155.13(19) .
O2 Dy1 Na3 F4 -106.6(2) .
O3 Dy1 Na3 F4 179.8(3) .
N2 Dy1 Na3 F4 42.3(3) .
N1 Dy1 Na3 F4 -34.6(3) .
N3 Dy1 Na3 F4 102.3(2) .
Na1 Dy1 Na3 F4 -131.2(2) .
F4 Dy1 Na3 F3 96.8(2) .
F1 Dy1 Na3 F3 -108.09(14) .
O2 Dy1 Na3 F3 -9.84(17) .
O3 Dy1 Na3 F3 -83.4(2) .
N2 Dy1 Na3 F3 139.1(2) .
N1 Dy1 Na3 F3 62.2(2) .
N3 Dy1 Na3 F3 -160.9(2) .
Na1 Dy1 Na3 F3 -34.43(13) .
F4 Dy1 Na3 O9 -179.8(4) .
F1 Dy1 Na3 O9 -24.7(4) .
O2 Dy1 Na3 O9 73.6(4) .
O3 Dy1 Na3 O9 0.0(4) .
N2 Dy1 Na3 O9 -137.4(4) .
N1 Dy1 Na3 O9 145.6(4) .
N3 Dy1 Na3 O9 -77.5(4) .
Na1 Dy1 Na3 O9 49.0(4) .
F4 Dy1 Na3 O10 -66.3(5) .
F1 Dy1 Na3 O10 88.8(5) .
O2 Dy1 Na3 O10 -172.9(5) .
O3 Dy1 Na3 O10 113.5(5) .
N2 Dy1 Na3 O10 -24.0(5) .
N1 Dy1 Na3 O10 -100.9(5) .
N3 Dy1 Na3 O10 36.0(5) .
Na1 Dy1 Na3 O10 162.5(5) .
F4 Dy1 Na3 O7 27.4(2) .
F1 Dy1 Na3 O7 -177.50(11) .
O2 Dy1 Na3 O7 -79.26(17) .
O3 Dy1 Na3 O7 -152.8(2) .
N2 Dy1 Na3 O7 69.7(2) .
N1 Dy1 Na3 O7 -7.2(2) .
N3 Dy1 Na3 O7 129.7(2) .
Na1 Dy1 Na3 O7 -103.84(15) .
F4 Dy1 Na3 O3 -179.8(3) .
F1 Dy1 Na3 O3 -24.65(19) .
O2 Dy1 Na3 O3 73.59(18) .
N2 Dy1 Na3 O3 -137.5(2) .
N1 Dy1 Na3 O3 145.6(2) .
N3 Dy1 Na3 O3 -77.5(2) .
Na1 Dy1 Na3 O3 49.00(16) .
F4 Dy1 Na3 Dy2 64.3(2) .
F1 Dy1 Na3 Dy2 -140.62(6) .
O2 Dy1 Na3 Dy2 -42.38(12) .
O3 Dy1 Na3 Dy2 -115.97(17) .
N2 Dy1 Na3 Dy2 106.58(16) .
N1 Dy1 Na3 Dy2 29.63(18) .
N3 Dy1 Na3 Dy2 166.54(16) .
Na1 Dy1 Na3 Dy2 -66.96(7) .
F4 Dy1 Na3 Na2 5.77(19) .
F1 Dy1 Na3 Na2 160.90(8) .
O2 Dy1 Na3 Na2 -100.86(12) .
O3 Dy1 Na3 Na2 -174.45(17) .
N2 Dy1 Na3 Na2 48.10(17) .
N1 Dy1 Na3 Na2 -28.85(18) .
N3 Dy1 Na3 Na2 108.05(16) .
Na1 Dy1 Na3 Na2 -125.44(9) .
F4 Dy1 Na3 Na1 131.2(2) .
F1 Dy1 Na3 Na1 -73.66(11) .
O2 Dy1 Na3 Na1 24.58(12) .
O3 Dy1 Na3 Na1 -49.00(16) .
N2 Dy1 Na3 Na1 173.54(16) .
N1 Dy1 Na3 Na1 96.59(17) .
N3 Dy1 Na3 Na1 -126.50(16) .
F3 Dy2 Na3 F4 97.9(2) .
F2 Dy2 Na3 F4 -111.00(13) .
O6 Dy2 Na3 F4 -10.58(19) .
O7 Dy2 Na3 F4 -84.1(2) .
N4 Dy2 Na3 F4 60.9(2) .
N5 Dy2 Na3 F4 138.45(19) .
N6 Dy2 Na3 F4 -161.7(2) .
Na2 Dy2 Na3 F4 -34.96(12) .
F2 Dy2 Na3 F3 151.09(19) .
O6 Dy2 Na3 F3 -108.5(2) .
O7 Dy2 Na3 F3 178.0(3) .
N4 Dy2 Na3 F3 -37.0(3) .
N5 Dy2 Na3 F3 40.5(3) .
N6 Dy2 Na3 F3 100.4(2) .
Na2 Dy2 Na3 F3 -132.9(2) .
F3 Dy2 Na3 O9 -76.3(3) .
F2 Dy2 Na3 O9 74.7(3) .
O6 Dy2 Na3 O9 175.2(3) .
O7 Dy2 Na3 O9 101.6(3) .
N4 Dy2 Na3 O9 -113.3(3) .
N5 Dy2 Na3 O9 -35.8(3) .
N6 Dy2 Na3 O9 24.0(3) .
Na2 Dy2 Na3 O9 150.8(3) .
F3 Dy2 Na3 O10 174.7(6) .
F2 Dy2 Na3 O10 -34.2(5) .
O6 Dy2 Na3 O10 66.2(5) .
O7 Dy2 Na3 O10 -7.3(5) .
N4 Dy2 Na3 O10 137.7(5) .
N5 Dy2 Na3 O10 -144.7(5) .
N6 Dy2 Na3 O10 -84.9(5) .
Na2 Dy2 Na3 O10 41.9(5) .
F3 Dy2 Na3 O7 -178.0(3) .
F2 Dy2 Na3 O7 -26.9(2) .
O6 Dy2 Na3 O7 73.5(2) .
N4 Dy2 Na3 O7 145.1(2) .
N5 Dy2 Na3 O7 -137.4(2) .
N6 Dy2 Na3 O7 -77.6(2) .
Na2 Dy2 Na3 O7 49.16(17) .
F3 Dy2 Na3 O3 28.7(2) .
F2 Dy2 Na3 O3 179.76(10) .
O6 Dy2 Na3 O3 -79.8(2) .
O7 Dy2 Na3 O3 -153.4(2) .
N4 Dy2 Na3 O3 -8.3(2) .
N5 Dy2 Na3 O3 69.2(2) .
N6 Dy2 Na3 O3 129.0(2) .
Na2 Dy2 Na3 O3 -104.20(15) .
F3 Dy2 Na3 Dy1 65.75(19) .
F2 Dy2 Na3 Dy1 -143.16(6) .
O6 Dy2 Na3 Dy1 -42.73(16) .
O7 Dy2 Na3 Dy1 -116.27(18) .
N4 Dy2 Na3 Dy1 28.78(18) .
N5 Dy2 Na3 Dy1 106.30(16) .
N6 Dy2 Na3 Dy1 166.13(16) .
Na2 Dy2 Na3 Dy1 -67.11(7) .
F3 Dy2 Na3 Na2 132.9(2) .
F2 Dy2 Na3 Na2 -76.04(11) .
O6 Dy2 Na3 Na2 24.38(16) .
O7 Dy2 Na3 Na2 -49.16(17) .
N4 Dy2 Na3 Na2 95.90(18) .
N5 Dy2 Na3 Na2 173.41(16) .
N6 Dy2 Na3 Na2 -126.75(16) .
F3 Dy2 Na3 Na1 7.95(19) .
F2 Dy2 Na3 Na1 159.04(7) .
O6 Dy2 Na3 Na1 -100.53(15) .
O7 Dy2 Na3 Na1 -174.07(18) .
N4 Dy2 Na3 Na1 -29.02(18) .
N5 Dy2 Na3 Na1 48.49(17) .
N6 Dy2 Na3 Na1 108.33(15) .
Na2 Dy2 Na3 Na1 -124.92(9) .
O8 Na2 Na3 F4 -153.1(3) .
O6 Na2 Na3 F4 85.6(2) .
O7 Na2 Na3 F4 154.1(3) .
O5 Na2 Na3 F4 64.2(4) .
Cl2 Na2 Na3 F4 -62.1(2) .
Dy2 Na2 Na3 F4 108.0(2) .
F4 Na2 Na3 F3 -83.1(2) .
O8 Na2 Na3 F3 123.8(2) .
O6 Na2 Na3 F3 2.5(2) .
O7 Na2 Na3 F3 71.0(2) .
O5 Na2 Na3 F3 -18.9(4) .
Cl2 Na2 Na3 F3 -145.14(16) .
Dy2 Na2 Na3 F3 24.96(12) .
F4 Na2 Na3 O9 -178.3(5) .
O8 Na2 Na3 O9 28.5(5) .
O6 Na2 Na3 O9 -92.8(5) .
O7 Na2 Na3 O9 -24.3(5) .
O5 Na2 Na3 O9 -114.2(6) .
Cl2 Na2 Na3 O9 119.6(5) .
Dy2 Na2 Na3 O9 -70.3(5) .
F4 Na2 Na3 O10 104.0(5) .
O8 Na2 Na3 O10 -49.1(5) .
O6 Na2 Na3 O10 -170.4(5) .
O7 Na2 Na3 O10 -101.9(5) .
O5 Na2 Na3 O10 168.2(6) .
Cl2 Na2 Na3 O10 41.9(5) .
Dy2 Na2 Na3 O10 -148.0(5) .
F4 Na2 Na3 O7 -154.1(3) .
O8 Na2 Na3 O7 52.8(2) .
O6 Na2 Na3 O7 -68.5(2) .
O5 Na2 Na3 O7 -89.9(4) .
Cl2 Na2 Na3 O7 143.8(2) .
Dy2 Na2 Na3 O7 -46.07(16) .
F4 Na2 Na3 O3 -9.5(2) .
O8 Na2 Na3 O3 -162.6(2) .
O6 Na2 Na3 O3 76.1(2) .
O7 Na2 Na3 O3 144.6(2) .
O5 Na2 Na3 O3 54.7(4) .
Cl2 Na2 Na3 O3 -71.54(18) .
Dy2 Na2 Na3 O3 98.56(14) .
F4 Na2 Na3 Dy1 -5.66(19) .
O8 Na2 Na3 Dy1 -158.80(17) .
O6 Na2 Na3 Dy1 79.92(15) .
O7 Na2 Na3 Dy1 148.42(18) .
O5 Na2 Na3 Dy1 58.5(4) .
Cl2 Na2 Na3 Dy1 -67.75(11) .
Dy2 Na2 Na3 Dy1 102.35(6) .
F4 Na2 Na3 Dy2 -108.0(2) .
O8 Na2 Na3 Dy2 98.84(17) .
O6 Na2 Na3 Dy2 -22.43(14) .
O7 Na2 Na3 Dy2 46.07(16) .
O5 Na2 Na3 Dy2 -43.9(4) .
Cl2 Na2 Na3 Dy2 -170.10(13) .
F4 Na2 Na3 Na1 -53.6(2) .
O8 Na2 Na3 Na1 153.23(18) .
O6 Na2 Na3 Na1 31.96(17) .
O7 Na2 Na3 Na1 100.46(19) .
O5 Na2 Na3 Na1 10.5(4) .
Cl2 Na2 Na3 Na1 -115.71(13) .
Dy2 Na2 Na3 Na1 54.39(8) .
F3 Na1 Na3 F4 -84.8(2) .
O2 Na1 Na3 F4 2.51(18) .
O4 Na1 Na3 F4 124.1(2) .
O3 Na1 Na3 F4 72.4(2) .
O1 Na1 Na3 F4 -21.0(4) .
Cl1 Na1 Na3 F4 -146.27(15) .
Dy1 Na1 Na3 F4 25.66(12) .
O2 Na1 Na3 F3 87.3(2) .
O4 Na1 Na3 F3 -151.1(3) .
O3 Na1 Na3 F3 157.2(3) .
O1 Na1 Na3 F3 63.8(4) .
Cl1 Na1 Na3 F3 -61.5(2) .
Dy1 Na1 Na3 F3 110.4(2) .
F3 Na1 Na3 O9 99.3(3) .
O2 Na1 Na3 O9 -173.4(3) .
O4 Na1 Na3 O9 -51.9(3) .
O3 Na1 Na3 O9 -103.5(3) .
O1 Na1 Na3 O9 163.0(4) .
Cl1 Na1 Na3 O9 37.8(3) .
Dy1 Na1 Na3 O9 -150.3(3) .
F3 Na1 Na3 O10 -160.0(11) .
O2 Na1 Na3 O10 -72.8(11) .
O4 Na1 Na3 O10 48.8(11) .
O3 Na1 Na3 O10 -2.9(11) .
O1 Na1 Na3 O10 -96.3(12) .
Cl1 Na1 Na3 O10 138.4(11) .
Dy1 Na1 Na3 O10 -49.6(11) .
F3 Na1 Na3 O7 -11.8(2) .
O2 Na1 Na3 O7 75.47(18) .
O4 Na1 Na3 O7 -162.9(2) .
O3 Na1 Na3 O7 145.4(2) .
O1 Na1 Na3 O7 52.0(4) .
Cl1 Na1 Na3 O7 -73.31(17) .
Dy1 Na1 Na3 O7 98.62(15) .
F3 Na1 Na3 O3 -157.2(3) .
O2 Na1 Na3 O3 -69.90(19) .
O4 Na1 Na3 O3 51.7(2) .
O1 Na1 Na3 O3 -93.4(4) .
Cl1 Na1 Na3 O3 141.32(19) .
Dy1 Na1 Na3 O3 -46.75(15) .
F3 Na1 Na3 Dy1 -110.4(2) .
O2 Na1 Na3 Dy1 -23.15(11) .
O4 Na1 Na3 Dy1 98.43(16) .
O3 Na1 Na3 Dy1 46.75(15) .
O1 Na1 Na3 Dy1 -46.7(4) .
Cl1 Na1 Na3 Dy1 -171.93(11) .
F3 Na1 Na3 Dy2 -7.77(18) .
O2 Na1 Na3 Dy2 79.51(12) .
O4 Na1 Na3 Dy2 -158.92(16) .
O3 Na1 Na3 Dy2 149.40(18) .
O1 Na1 Na3 Dy2 56.0(4) .
Cl1 Na1 Na3 Dy2 -69.28(10) .
Dy1 Na1 Na3 Dy2 102.66(6) .
F3 Na1 Na3 Na2 -56.6(2) .
O2 Na1 Na3 Na2 30.72(15) .
O4 Na1 Na3 Na2 152.30(17) .
O3 Na1 Na3 Na2 100.62(19) .
O1 Na1 Na3 Na2 7.2(4) .
Cl1 Na1 Na3 Na2 -118.06(12) .
Dy1 Na1 Na3 Na2 53.87(8) .
F4 Dy1 F1 Dy1 142(9) 2_655
O2 Dy1 F1 Dy1 -56(9) 2_655
O3 Dy1 F1 Dy1 23(9) 2_655
N2 Dy1 F1 Dy1 163(9) 2_655
N1 Dy1 F1 Dy1 -129(9) 2_655
N3 Dy1 F1 Dy1 95(9) 2_655
Na3 Dy1 F1 Dy1 43(9) 2_655
Na1 Dy1 F1 Dy1 -18(9) 2_655
F3 Dy2 F2 Dy2 -19(66) 2_766
O6 Dy2 F2 Dy2 147(66) 2_766
O7 Dy2 F2 Dy2 -134(66) 2_766
N4 Dy2 F2 Dy2 74(66) 2_766
N5 Dy2 F2 Dy2 6(66) 2_766
N6 Dy2 F2 Dy2 -62(66) 2_766
Na3 Dy2 F2 Dy2 -112(66) 2_766
Na2 Dy2 F2 Dy2 -175(66) 2_766
F2 Dy2 F3 Na1 82.6(5) .
O6 Dy2 F3 Na1 -82.3(4) .
O7 Dy2 F3 Na1 -161.3(3) .
N4 Dy2 F3 Na1 -9.7(4) .
N5 Dy2 F3 Na1 58.3(3) .
N6 Dy2 F3 Na1 125.6(4) .
Na3 Dy2 F3 Na1 -159.7(5) .
Na2 Dy2 F3 Na1 -120.1(3) .
F2 Dy2 F3 Na3 -117.7(3) .
O6 Dy2 F3 Na3 77.4(2) .
O7 Dy2 F3 Na3 -1.6(2) .
N4 Dy2 F3 Na3 150.0(2) .
N5 Dy2 F3 Na3 -142.0(2) .
N6 Dy2 F3 Na3 -74.6(2) .
Na2 Dy2 F3 Na3 39.63(17) .
O2 Na1 F3 Dy2 68.0(3) .
O4 Na1 F3 Dy2 -162.6(3) .
O3 Na1 F3 Dy2 142.0(3) .
O1 Na1 F3 Dy2 10.2(5) .
Cl1 Na1 F3 Dy2 -75.8(3) .
Dy1 Na1 F3 Dy2 104.0(3) .
Na3 Na1 F3 Dy2 159.7(5) .
O2 Na1 F3 Na3 -91.8(2) .
O4 Na1 F3 Na3 37.7(3) .
O3 Na1 F3 Na3 -17.8(2) .
O1 Na1 F3 Na3 -149.5(2) .
Cl1 Na1 F3 Na3 124.50(18) .
Dy1 Na1 F3 Na3 -55.72(16) .
F4 Na3 F3 Dy2 -75.6(2) .
O9 Na3 F3 Dy2 110.3(3) .
O10 Na3 F3 Dy2 -14.6(16) .
O7 Na3 F3 Dy2 1.34(17) .
O3 Na3 F3 Dy2 -151.8(2) .
Dy1 Na3 F3 Dy2 -110.66(16) .
Na2 Na3 F3 Dy2 -39.84(17) .
Na1 Na3 F3 Dy2 -167.2(3) .
F4 Na3 F3 Na1 91.5(2) .
O9 Na3 F3 Na1 -82.5(3) .
O10 Na3 F3 Na1 152.5(15) .
O7 Na3 F3 Na1 168.5(2) .
O3 Na3 F3 Na1 15.42(19) .
Dy1 Na3 F3 Na1 56.51(16) .
Dy2 Na3 F3 Na1 167.2(3) .
Na2 Na3 F3 Na1 127.34(17) .
F1 Dy1 F4 Na2 76.0(6) .
O2 Dy1 F4 Na2 -86.4(4) .
O3 Dy1 F4 Na2 -165.2(4) .
N2 Dy1 F4 Na2 54.4(4) .
N1 Dy1 F4 Na2 -12.8(4) .
N3 Dy1 F4 Na2 122.6(4) .
Na3 Dy1 F4 Na2 -165.0(5) .
Na1 Dy1 F4 Na2 -123.8(3) .
F1 Dy1 F4 Na3 -119.0(4) .
O2 Dy1 F4 Na3 78.6(2) .
O3 Dy1 F4 Na3 -0.2(2) .
N2 Dy1 F4 Na3 -140.6(2) .
N1 Dy1 F4 Na3 152.2(2) .
N3 Dy1 F4 Na3 -72.4(2) .
Na1 Dy1 F4 Na3 41.17(17) .
O8 Na2 F4 Dy1 -160.2(3) .
O6 Na2 F4 Dy1 71.8(4) .
O7 Na2 F4 Dy1 144.9(4) .
O5 Na2 F4 Dy1 15.7(5) .
Cl2 Na2 F4 Dy1 -69.6(4) .
Na3 Na2 F4 Dy1 165.0(5) .
Dy2 Na2 F4 Dy1 107.6(3) .
O8 Na2 F4 Na3 34.8(3) .
O6 Na2 F4 Na3 -93.2(2) .
O7 Na2 F4 Na3 -20.1(2) .
O5 Na2 F4 Na3 -149.4(2) .
Cl2 Na2 F4 Na3 125.37(18) .
Dy2 Na2 F4 Na3 -57.38(16) .
F3 Na3 F4 Dy1 -77.0(2) .
O9 Na3 F4 Dy1 1(3) .
O10 Na3 F4 Dy1 117.4(5) .
O7 Na3 F4 Dy1 -153.0(2) .
O3 Na3 F4 Dy1 0.15(17) .
Dy2 Na3 F4 Dy1 -111.98(16) .
Na2 Na3 F4 Dy1 -170.7(3) .
Na1 Na3 F4 Dy1 -40.88(17) .
F3 Na3 F4 Na2 93.7(2) .
O9 Na3 F4 Na2 172(3) .
O10 Na3 F4 Na2 -72.0(5) .
O7 Na3 F4 Na2 17.65(19) .
O3 Na3 F4 Na2 170.8(2) .
Dy1 Na3 F4 Na2 170.7(3) .
Dy2 Na3 F4 Na2 58.70(16) .
Na1 Na3 F4 Na2 129.80(18) .
F3 Na1 O1 C2 45.1(6) .
O2 Na1 O1 C2 -22.4(5) .
O4 Na1 O1 C2 -140.7(5) .
O3 Na1 O1 C2 -69.6(5) .
Cl1 Na1 O1 C2 133.4(5) .
Dy1 Na1 O1 C2 -35.9(5) .
Na3 Na1 O1 C2 3.5(7) .
F3 Na1 O1 C7 -118.6(7) .
O2 Na1 O1 C7 173.9(7) .
O4 Na1 O1 C7 55.6(7) .
O3 Na1 O1 C7 126.7(7) .
Cl1 Na1 O1 C7 -30.3(7) .
Dy1 Na1 O1 C7 160.4(7) .
Na3 Na1 O1 C7 -160.2(6) .
F4 Dy1 O2 C1 110.1(6) .
F1 Dy1 O2 C1 -65.4(6) .
O3 Dy1 O2 C1 -161.9(6) .
N2 Dy1 O2 C1 16.8(7) .
N1 Dy1 O2 C1 21.0(6) .
N3 Dy1 O2 C1 -144.1(6) .
Na3 Dy1 O2 C1 146.5(6) .
Na1 Dy1 O2 C1 -179.0(7) .
F4 Dy1 O2 Na1 -70.89(18) .
F1 Dy1 O2 Na1 113.59(13) .
O3 Dy1 O2 Na1 17.13(17) .
N2 Dy1 O2 Na1 -164.2(2) .
N1 Dy1 O2 Na1 -160.0(2) .
N3 Dy1 O2 Na1 35.0(4) .
Na3 Dy1 O2 Na1 -34.45(15) .
F3 Na1 O2 C1 -110.8(4) .
O4 Na1 O2 C1 114.2(4) .
O3 Na1 O2 C1 162.8(4) .
O1 Na1 O2 C1 21.5(4) .
Cl1 Na1 O2 C1 -22.3(5) .
Dy1 Na1 O2 C1 179.3(5) .
Na3 Na1 O2 C1 -147.1(4) .
F3 Na1 O2 Dy1 69.87(17) .
O4 Na1 O2 Dy1 -65.1(2) .
O3 Na1 O2 Dy1 -16.51(16) .
O1 Na1 O2 Dy1 -157.8(2) .
Cl1 Na1 O2 Dy1 158.38(18) .
Na3 Na1 O2 Dy1 33.57(15) .
F4 Dy1 O3 C14 -120.4(6) .
F1 Dy1 O3 C14 46.5(6) .
O2 Dy1 O3 C14 136.8(6) .
N2 Dy1 O3 C14 -41.9(7) .
N1 Dy1 O3 C14 142.7(6) .
N3 Dy1 O3 C14 -33.9(6) .
Na3 Dy1 O3 C14 -120.6(7) .
Na1 Dy1 O3 C14 153.4(7) .
F4 Dy1 O3 Na1 86.15(19) .
F1 Dy1 O3 Na1 -106.96(15) .
O2 Dy1 O3 Na1 -16.64(16) .
N2 Dy1 O3 Na1 164.6(2) .
N1 Dy1 O3 Na1 -10.7(5) .
N3 Dy1 O3 Na1 172.7(2) .
Na3 Dy1 O3 Na1 86.02(18) .
F4 Dy1 O3 Na3 0.13(16) .
F1 Dy1 O3 Na3 167.03(10) .
O2 Dy1 O3 Na3 -102.66(15) .
N2 Dy1 O3 Na3 78.6(3) .
N1 Dy1 O3 Na3 -96.7(4) .
N3 Dy1 O3 Na3 86.64(18) .
Na1 Dy1 O3 Na3 -86.02(18) .
F3 Na1 O3 C14 128.0(5) .
O2 Na1 O3 C14 -143.1(5) .
O4 Na1 O3 C14 -7.4(5) .
O1 Na1 O3 C14 -98.8(5) .
Cl1 Na1 O3 C14 41.8(6) .
Dy1 Na1 O3 C14 -159.2(6) .
Na3 Na1 O3 C14 114.6(5) .
F3 Na1 O3 Dy1 -72.83(19) .
O2 Na1 O3 Dy1 16.07(16) .
O4 Na1 O3 Dy1 151.8(2) .
O1 Na1 O3 Dy1 60.4(3) .
Cl1 Na1 O3 Dy1 -159.00(18) .
Na3 Na1 O3 Dy1 -86.15(17) .
F3 Na1 O3 Na3 13.32(16) .
O2 Na1 O3 Na3 102.22(16) .
O4 Na1 O3 Na3 -122.0(2) .
O1 Na1 O3 Na3 146.6(2) .
Cl1 Na1 O3 Na3 -72.9(3) .
Dy1 Na1 O3 Na3 86.15(17) .
F4 Na3 O3 C14 139.4(5) .
F3 Na3 O3 C14 -133.9(5) .
O9 Na3 O3 C14 -40.5(5) .
O10 Na3 O3 C14 58.5(7) .
O7 Na3 O3 C14 -177.2(4) .
Dy1 Na3 O3 C14 139.5(5) .
Dy2 Na3 O3 C14 -150.4(4) .
Na2 Na3 O3 C14 145.1(4) .
Na1 Na3 O3 C14 -120.3(5) .
F4 Na3 O3 Dy1 -0.13(15) .
F3 Na3 O3 Dy1 86.52(17) .
O9 Na3 O3 Dy1 180.0(3) .
O10 Na3 O3 Dy1 -81.1(5) .
O7 Na3 O3 Dy1 43.2(3) .
Dy2 Na3 O3 Dy1 70.01(15) .
Na2 Na3 O3 Dy1 5.58(17) .
Na1 Na3 O3 Dy1 100.12(18) .
F4 Na3 O3 Na1 -100.26(18) .
F3 Na3 O3 Na1 -13.60(17) .
O9 Na3 O3 Na1 79.9(3) .
O10 Na3 O3 Na1 178.8(5) .
O7 Na3 O3 Na1 -56.9(3) .
Dy1 Na3 O3 Na1 -100.12(18) .
Dy2 Na3 O3 Na1 -30.12(17) .
Na2 Na3 O3 Na1 -94.54(16) .
F3 Na1 O4 C19 -54.8(6) .
O2 Na1 O4 C19 60.5(6) .
O3 Na1 O4 C19 8.8(5) .
O1 Na1 O4 C19 131.1(5) .
Cl1 Na1 O4 C19 -143.5(5) .
Dy1 Na1 O4 C19 26.3(5) .
Na3 Na1 O4 C19 -33.4(5) .
F3 Na1 O4 C20 123.0(7) .
O2 Na1 O4 C20 -121.6(7) .
O3 Na1 O4 C20 -173.4(7) .
O1 Na1 O4 C20 -51.0(7) .
Cl1 Na1 O4 C20 34.3(7) .
Dy1 Na1 O4 C20 -155.8(7) .
Na3 Na1 O4 C20 144.5(7) .
F4 Na2 O5 C22 42.1(6) .
O8 Na2 O5 C22 -141.3(5) .
O6 Na2 O5 C22 -23.4(5) .
O7 Na2 O5 C22 -70.0(6) .
Cl2 Na2 O5 C22 131.9(5) .
Na3 Na2 O5 C22 0.2(7) .
Dy2 Na2 O5 C22 -36.9(5) .
F4 Na2 O5 C27 -123.2(8) .
O8 Na2 O5 C27 53.4(8) .
O6 Na2 O5 C27 171.3(9) .
O7 Na2 O5 C27 124.7(8) .
Cl2 Na2 O5 C27 -33.4(8) .
Na3 Na2 O5 C27 -165.1(8) .
Dy2 Na2 O5 C27 157.8(8) .
F3 Dy2 O6 C21 108.7(7) .
F2 Dy2 O6 C21 -66.9(7) .
O7 Dy2 O6 C21 -163.9(8) .
N4 Dy2 O6 C21 20.5(7) .
N5 Dy2 O6 C21 14.9(9) .
N6 Dy2 O6 C21 -142.4(7) .
Na3 Dy2 O6 C21 144.9(7) .
Na2 Dy2 O6 C21 178.3(9) .
F3 Dy2 O6 Na2 -69.6(2) .
F2 Dy2 O6 Na2 114.76(17) .
O7 Dy2 O6 Na2 17.8(2) .
N4 Dy2 O6 Na2 -157.8(3) .
N5 Dy2 O6 Na2 -163.4(2) .
N6 Dy2 O6 Na2 39.3(5) .
Na3 Dy2 O6 Na2 -33.37(19) .
F4 Na2 O6 C21 -109.7(5) .
O8 Na2 O6 C21 116.7(5) .
O7 Na2 O6 C21 164.1(5) .
O5 Na2 O6 C21 23.4(5) .
Cl2 Na2 O6 C21 -18.5(6) .
Na3 Na2 O6 C21 -146.1(5) .
Dy2 Na2 O6 C21 -178.8(6) .
F4 Na2 O6 Dy2 69.1(2) .
O8 Na2 O6 Dy2 -64.5(3) .
O7 Na2 O6 Dy2 -17.13(19) .
O5 Na2 O6 Dy2 -157.8(3) .
Cl2 Na2 O6 Dy2 160.32(18) .
Na3 Na2 O6 Dy2 32.68(18) .
F3 Dy2 O7 C34 -121.8(7) .
F2 Dy2 O7 C34 42.9(7) .
O6 Dy2 O7 C34 133.9(7) .
N4 Dy2 O7 C34 142.6(6) .
N5 Dy2 O7 C34 -44.9(8) .
N6 Dy2 O7 C34 -35.2(6) .
Na3 Dy2 O7 C34 -123.0(7) .
Na2 Dy2 O7 C34 151.5(8) .
F3 Dy2 O7 Na2 86.7(2) .
F2 Dy2 O7 Na2 -108.66(16) .
O6 Dy2 O7 Na2 -17.6(2) .
N4 Dy2 O7 Na2 -8.9(5) .
N5 Dy2 O7 Na2 163.5(2) .
N6 Dy2 O7 Na2 173.3(2) .
Na3 Dy2 O7 Na2 85.49(19) .
F3 Dy2 O7 Na3 1.23(16) .
F2 Dy2 O7 Na3 165.85(10) .
O6 Dy2 O7 Na3 -103.13(18) .
N4 Dy2 O7 Na3 -94.4(4) .
N5 Dy2 O7 Na3 78.0(3) .
N6 Dy2 O7 Na3 87.78(19) .
Na2 Dy2 O7 Na3 -85.49(19) .
F4 Na2 O7 C34 131.2(5) .
O8 Na2 O7 C34 -4.1(5) .
O6 Na2 O7 C34 -140.7(5) .
O5 Na2 O7 C34 -96.8(5) .
Cl2 Na2 O7 C34 42.1(6) .
Na3 Na2 O7 C34 116.1(5) .
Dy2 Na2 O7 C34 -157.5(6) .
F4 Na2 O7 Dy2 -71.3(2) .
O8 Na2 O7 Dy2 153.3(3) .
O6 Na2 O7 Dy2 16.77(18) .
O5 Na2 O7 Dy2 60.6(3) .
Cl2 Na2 O7 Dy2 -160.4(2) .
Na3 Na2 O7 Dy2 -86.44(18) .
F4 Na2 O7 Na3 15.11(17) .
O8 Na2 O7 Na3 -120.2(2) .
O6 Na2 O7 Na3 103.21(18) .
O5 Na2 O7 Na3 147.1(2) .
Cl2 Na2 O7 Na3 -74.0(3) .
Dy2 Na2 O7 Na3 86.44(18) .
F4 Na3 O7 C34 -135.1(5) .
F3 Na3 O7 C34 138.1(5) .
O9 Na3 O7 C34 47.6(5) .
O10 Na3 O7 C34 -46.3(6) .
O3 Na3 O7 C34 -178.3(4) .
Dy1 Na3 O7 C34 -150.9(4) .
Dy2 Na3 O7 C34 139.3(5) .
Na2 Na3 O7 C34 -119.8(5) .
Na1 Na3 O7 C34 145.3(4) .
F4 Na3 O7 Dy2 85.51(17) .
F3 Na3 O7 Dy2 -1.21(16) .
O9 Na3 O7 Dy2 -91.7(3) .
O10 Na3 O7 Dy2 174.3(4) .
O3 Na3 O7 Dy2 42.3(3) .
Dy1 Na3 O7 Dy2 69.71(15) .
Na2 Na3 O7 Dy2 100.81(19) .
Na1 Na3 O7 Dy2 5.95(18) .
F4 Na3 O7 Na2 -15.30(17) .
F3 Na3 O7 Na2 -102.02(19) .
O9 Na3 O7 Na2 167.5(3) .
O10 Na3 O7 Na2 73.5(4) .
O3 Na3 O7 Na2 -58.5(3) .
Dy1 Na3 O7 Na2 -31.10(17) .
Dy2 Na3 O7 Na2 -100.81(19) .
Na1 Na3 O7 Na2 -94.86(16) .
F4 Na2 O8 C39 -58.6(6) .
O6 Na2 O8 C39 54.6(6) .
O7 Na2 O8 C39 4.4(5) .
O5 Na2 O8 C39 124.9(6) .
Cl2 Na2 O8 C39 -151.5(6) .
Na3 Na2 O8 C39 -38.6(6) .
Dy2 Na2 O8 C39 20.8(6) .
F4 Na2 O8 C40 124.7(7) .
O6 Na2 O8 C40 -122.1(7) .
O7 Na2 O8 C40 -172.3(8) .
O5 Na2 O8 C40 -51.8(8) .
Cl2 Na2 O8 C40 31.9(7) .
Na3 Na2 O8 C40 144.7(7) .
Dy2 Na2 O8 C40 -155.9(7) .
F4 Dy1 N1 C8 -113.6(6) .
F1 Dy1 N1 C8 81.4(6) .
O2 Dy1 N1 C8 -11.2(6) .
O3 Dy1 N1 C8 -17.2(9) .
N2 Dy1 N1 C8 166.0(7) .
N3 Dy1 N1 C8 158.2(6) .
Na3 Dy1 N1 C8 -93.4(6) .
Na1 Dy1 N1 C8 -24.8(7) .
F4 Dy1 N1 C9 71.3(5) .
F1 Dy1 N1 C9 -93.8(5) .
O2 Dy1 N1 C9 173.7(5) .
O3 Dy1 N1 C9 167.6(4) .
N2 Dy1 N1 C9 -9.2(5) .
N3 Dy1 N1 C9 -17.0(6) .
Na3 Dy1 N1 C9 91.4(5) .
Na1 Dy1 N1 C9 160.0(4) .
F4 Dy1 N2 C10 -118.1(5) .
F1 Dy1 N2 C10 67.3(5) .
O2 Dy1 N2 C10 -17.6(6) .
O3 Dy1 N2 C10 160.4(4) .
N1 Dy1 N2 C10 -21.9(4) .
N3 Dy1 N2 C10 152.2(5) .
Na3 Dy1 N2 C10 -142.4(4) .
Na1 Dy1 N2 C10 -108.3(9) .
F4 Dy1 N2 C11 114.2(5) .
F1 Dy1 N2 C11 -60.4(4) .
O2 Dy1 N2 C11 -145.3(4) .
O3 Dy1 N2 C11 32.7(6) .
N1 Dy1 N2 C11 -149.6(5) .
N3 Dy1 N2 C11 24.5(4) .
Na3 Dy1 N2 C11 89.9(4) .
Na1 Dy1 N2 C11 124.1(8) .
F4 Dy1 N3 C13 108.0(6) .
F1 Dy1 N3 C13 -82.9(6) .
O2 Dy1 N3 C13 -2.0(8) .
O3 Dy1 N3 C13 16.4(6) .
N2 Dy1 N3 C13 -169.2(7) .
N1 Dy1 N3 C13 -161.4(6) .
Na3 Dy1 N3 C13 71.7(6) .
Na1 Dy1 N3 C13 21.7(6) .
F4 Dy1 N3 C12 -75.8(5) .
F1 Dy1 N3 C12 93.3(5) .
O2 Dy1 N3 C12 174.2(4) .
O3 Dy1 N3 C12 -167.4(5) .
N2 Dy1 N3 C12 7.0(5) .
N1 Dy1 N3 C12 14.9(6) .
Na3 Dy1 N3 C12 -112.1(5) .
Na1 Dy1 N3 C12 -162.1(4) .
F3 Dy2 N4 C28 -112.9(6) .
F2 Dy2 N4 C28 84.1(6) .
O6 Dy2 N4 C28 -8.9(6) .
O7 Dy2 N4 C28 -17.9(9) .
N5 Dy2 N4 C28 167.3(7) .
N6 Dy2 N4 C28 159.1(6) .
Na3 Dy2 N4 C28 -91.6(6) .
Na2 Dy2 N4 C28 -24.2(7) .
F3 Dy2 N4 C29 69.4(5) .
F2 Dy2 N4 C29 -93.5(5) .
O6 Dy2 N4 C29 173.4(5) .
O7 Dy2 N4 C29 164.4(5) .
N5 Dy2 N4 C29 -10.3(5) .
N6 Dy2 N4 C29 -18.5(6) .
Na3 Dy2 N4 C29 90.8(5) .
Na2 Dy2 N4 C29 158.2(5) .
F3 Dy2 N5 C31 113.9(5) .
F2 Dy2 N5 C31 -59.1(5) .
O6 Dy2 N5 C31 -144.3(4) .
O7 Dy2 N5 C31 33.9(6) .
N4 Dy2 N5 C31 -150.0(5) .
N6 Dy2 N5 C31 23.8(5) .
Na3 Dy2 N5 C31 90.5(5) .
Na2 Dy2 N5 C31 122.7(8) .
F3 Dy2 N5 C30 -116.7(5) .
F2 Dy2 N5 C30 70.3(5) .
O6 Dy2 N5 C30 -14.8(6) .
O7 Dy2 N5 C30 163.4(4) .
N4 Dy2 N5 C30 -20.5(4) .
N6 Dy2 N5 C30 153.2(5) .
Na3 Dy2 N5 C30 -140.1(4) .
Na2 Dy2 N5 C30 -107.8(9) .
F3 Dy2 N6 C33 111.1(6) .
F2 Dy2 N6 C33 -80.5(6) .
O6 Dy2 N6 C33 -2.1(9) .
O7 Dy2 N6 C33 20.0(6) .
N4 Dy2 N6 C33 -158.6(6) .
N5 Dy2 N6 C33 -166.9(7) .
Na3 Dy2 N6 C33 74.6(6) .
Na2 Dy2 N6 C33 24.8(7) .
F3 Dy2 N6 C32 -75.4(5) .
F2 Dy2 N6 C32 92.9(5) .
O6 Dy2 N6 C32 171.4(5) .
O7 Dy2 N6 C32 -166.6(5) .
N4 Dy2 N6 C32 14.9(6) .
N5 Dy2 N6 C32 6.6(5) .
Na3 Dy2 N6 C32 -112.0(5) .
Na2 Dy2 N6 C32 -161.7(5) .
Dy1 O2 C1 C2 159.4(5) .
Na1 O2 C1 C2 -19.5(7) .
Dy1 O2 C1 C6 -20.2(10) .
Na1 O2 C1 C6 160.9(5) .
C7 O1 C2 C3 5.8(12) .
Na1 O1 C2 C3 -159.4(7) .
C7 O1 C2 C1 -173.4(7) .
Na1 O1 C2 C1 21.4(8) .
O2 C1 C2 C3 178.8(7) .
C6 C1 C2 C3 -1.6(11) .
O2 C1 C2 O1 -2.1(10) .
C6 C1 C2 O1 177.5(6) .
O1 C2 C3 C4 -177.9(8) .
C1 C2 C3 C4 1.1(13) .
C2 C3 C4 C5 -1.2(15) .
C3 C4 C5 C6 1.7(15) .
O2 C1 C6 C5 -178.3(7) .
C2 C1 C6 C5 2.2(10) .
O2 C1 C6 C8 0.3(11) .
C2 C1 C6 C8 -179.2(7) .
C4 C5 C6 C1 -2.3(13) .
C4 C5 C6 C8 179.0(8) .
C9 N1 C8 C6 178.1(7) .
Dy1 N1 C8 C6 3.1(12) .
C1 C6 C8 N1 6.2(13) .
C5 C6 C8 N1 -175.1(8) .
C8 N1 C9 C10 -136.9(7) .
Dy1 N1 C9 C10 38.9(7) .
C11 N2 C10 C9 178.0(6) .
Dy1 N2 C10 C9 50.7(7) .
N1 C9 C10 N2 -59.3(8) .
C10 N2 C11 C12 -180.0(6) .
Dy1 N2 C11 C12 -52.6(6) .
C13 N3 C12 C11 140.1(7) .
Dy1 N3 C12 C11 -36.6(7) .
N2 C11 C12 N3 58.6(8) .
C12 N3 C13 C15 -178.7(7) .
Dy1 N3 C13 C15 -2.5(11) .
Dy1 O3 C14 C19 -144.2(5) .
Na1 O3 C14 C19 5.5(8) .
Na3 O3 C14 C19 105.0(6) .
Dy1 O3 C14 C15 35.5(10) .
Na1 O3 C14 C15 -174.8(5) .
Na3 O3 C14 C15 -75.4(7) .
O3 C14 C15 C16 177.8(7) .
C19 C14 C15 C16 -2.5(10) .
O3 C14 C15 C13 -4.1(11) .
C19 C14 C15 C13 175.5(7) .
N3 C13 C15 C16 168.2(8) .
N3 C13 C15 C14 -9.9(12) .
C14 C15 C16 C17 2.3(13) .
C13 C15 C16 C17 -175.9(8) .
C15 C16 C17 C18 0.0(14) .
C16 C17 C18 C19 -1.8(14) .
C20 O4 C19 C14 172.4(8) .
Na1 O4 C19 C14 -9.6(8) .
C20 O4 C19 C18 -5.2(11) .
Na1 O4 C19 C18 172.7(6) .
O3 C14 C19 O4 2.7(10) .
C15 C14 C19 O4 -177.0(6) .
O3 C14 C19 C18 -179.6(7) .
C15 C14 C19 C18 0.7(11) .
C17 C18 C19 O4 179.0(8) .
C17 C18 C19 C14 1.5(13) .
Dy2 O6 C21 C26 -20.5(12) .
Na2 O6 C21 C26 157.6(6) .
Dy2 O6 C21 C22 160.0(6) .
Na2 O6 C21 C22 -21.9(8) .
C27 O5 C22 C23 8.3(14) .
Na2 O5 C22 C23 -157.7(7) .
C27 O5 C22 C21 -171.9(9) .
Na2 O5 C22 C21 22.0(8) .
O6 C21 C22 O5 -0.5(10) .
C26 C21 C22 O5 179.9(6) .
O6 C21 C22 C23 179.2(8) .
C26 C21 C22 C23 -0.3(11) .
O5 C22 C23 C24 -179.8(9) .
C21 C22 C23 C24 0.5(14) .
C22 C23 C24 C25 -1.5(16) .
C23 C24 C25 C26 2.4(15) .
C24 C25 C26 C21 -2.3(13) .
C24 C25 C26 C28 178.9(8) .
O6 C21 C26 C25 -178.3(7) .
C22 C21 C26 C25 1.2(11) .
O6 C21 C26 C28 0.5(11) .
C22 C21 C26 C28 180.0(7) .
C29 N4 C28 C26 177.6(7) .
Dy2 N4 C28 C26 0.0(12) .
C25 C26 C28 N4 -173.4(8) .
C21 C26 C28 N4 7.8(12) .
C28 N4 C29 C30 -138.0(7) .
Dy2 N4 C29 C30 40.0(8) .
N4 C29 C30 N5 -58.9(8) .
C31 N5 C30 C29 177.9(6) .
Dy2 N5 C30 C29 48.9(7) .
C30 N5 C31 C32 -179.2(6) .
Dy2 N5 C31 C32 -51.1(7) .
C33 N6 C32 C31 139.9(7) .
Dy2 N6 C32 C31 -34.3(7) .
N5 C31 C32 N6 56.0(8) .
C32 N6 C33 C35 -179.5(7) .
Dy2 N6 C33 C35 -6.1(12) .
Dy2 O7 C34 C39 -144.1(6) .
Na2 O7 C34 C39 3.6(9) .
Na3 O7 C34 C39 103.1(6) .
Dy2 O7 C34 C35 34.1(10) .
Na2 O7 C34 C35 -178.2(5) .
Na3 O7 C34 C35 -78.7(7) .
O7 C34 C35 C36 179.3(7) .
C39 C34 C35 C36 -2.4(10) .
O7 C34 C35 C33 -1.5(11) .
C39 C34 C35 C33 176.8(7) .
N6 C33 C35 C34 -10.2(13) .
N6 C33 C35 C36 169.0(8) .
C34 C35 C36 C37 2.7(12) .
C33 C35 C36 C37 -176.5(8) .
C35 C36 C37 C38 -1.3(13) .
C36 C37 C38 C39 -0.3(12) .
C40 O8 C39 C34 172.4(8) .
Na2 O8 C39 C34 -4.4(9) .
C40 O8 C39 C38 -6.3(12) .
Na2 O8 C39 C38 176.8(6) .
O7 C34 C39 O8 0.5(10) .
C35 C34 C39 O8 -177.8(6) .
O7 C34 C39 C38 179.2(7) .
C35 C34 C39 C38 0.9(11) .
C37 C38 C39 O8 179.2(7) .
C37 C38 C39 C34 0.5(12) .
F4 Na3 O9 C41 156(2) .
F3 Na3 O9 C41 -126.3(10) .
O10 Na3 O9 C41 40.2(11) .
O7 Na3 O9 C41 -50.4(10) .
O3 Na3 O9 C41 157.2(10) .
Dy1 Na3 O9 C41 157.2(9) .
Dy2 Na3 O9 C41 -92.2(10) .
Na2 Na3 O9 C41 -33.4(13) .
Na1 Na3 O9 C41 -162.0(10) .
F4 Na3 O10 C42 38(4) .
F3 Na3 O10 C42 -22(5) .
O9 Na3 O10 C42 -147(4) .
O7 Na3 O10 C42 -37(4) .
O3 Na3 O10 C42 111(4) .
Dy1 Na3 O10 C42 70(4) .
Dy2 Na3 O10 C42 -33(4) .
Na2 Na3 O10 C42 4(4) .
Na1 Na3 O10 C42 113(4) .
